data_7114224
loop_
_publ_author_name
'Braga, Dario'
'Polito, Marco'
'Bracaccini, Marco'
'D'Addario, Daniela'
'Tagliavini, Emilio'
'Proserpio, Davide M.'
'Grepioni, Fabrizia'

_publ_section_title
;
 Novel hetero-bimetallic metalla-macrocycles based on the bis-1-pyridyl
 ferrocene [Fe(\h5-C5H4-1-C5H4N)2] ligand. Design, synthesis and
 structural characterization of the complexes
 [Fe(\h5-C5H4-1-C5H4N)2](Agi)22+/(Cuii)24+/(Znii)24+
;
_journal_issue 10
_journal_name_full 'Chemical Communications'
_journal_page_first 1080
_journal_paper_doi 10.1039/b200344a
_journal_year 2002
_chemical_formula_sum 'C48 H50 Cu2 Fe2 N4 O11'
_chemical_formula_weight 1097.70
_chemical_name_systematic
; 
? 
;
_space_group_IT_number 2
_symmetry_space_group_name_Hall '-P 1'
_symmetry_space_group_name_H-M 'P -1'
_atom_sites_solution_hydrogens geom
_atom_sites_solution_primary direct
_atom_sites_solution_secondary difmap
_audit_creation_method SHELXL-97
_cell_angle_alpha 85.162(2)
_cell_angle_beta 90.241(2)
_cell_angle_gamma 75.431(2)
_cell_formula_units_Z 2
_cell_length_a 9.9155(7)
_cell_length_b 11.5519(7)
_cell_length_c 23.424(2)
_cell_measurement_temperature 293(2)
_cell_volume 2586.6(3)
_computing_structure_refinement 'SHELXL-97 (Sheldrick, 1997)'
_computing_structure_solution 'SHELXS-97 (Sheldrick, 1990)'
_diffrn_ambient_temperature 293(2)
_diffrn_measured_fraction_theta_full 0.903
_diffrn_measured_fraction_theta_max 0.903
_diffrn_measurement_device_type 'Bruker Smart CCD'
_diffrn_measurement_method '\w scans'
_diffrn_radiation_monochromator graphite
_diffrn_radiation_source 'fine-focus sealed tube'
_diffrn_radiation_type MoK\a
_diffrn_radiation_wavelength 0.71073
_diffrn_reflns_av_R_equivalents 0.1232
_diffrn_reflns_av_sigmaI/netI 0.0882
_diffrn_reflns_limit_h_max 12
_diffrn_reflns_limit_h_min -15
_diffrn_reflns_limit_k_max 17
_diffrn_reflns_limit_k_min -18
_diffrn_reflns_limit_l_max 34
_diffrn_reflns_limit_l_min -31
_diffrn_reflns_number 19143
_diffrn_reflns_theta_full 34.16
_diffrn_reflns_theta_max 34.16
_diffrn_reflns_theta_min 1.75
_exptl_absorpt_coefficient_mu 1.420
_exptl_absorpt_correction_T_max 1.00
_exptl_absorpt_correction_T_min 0.64
_exptl_absorpt_correction_type 'Bruker Smart'
_exptl_crystal_colour red
_exptl_crystal_density_diffrn 1.409
_exptl_crystal_density_method 'not measured'
_exptl_crystal_description prism
_exptl_crystal_F_000 1128
_refine_diff_density_max 1.063
_refine_diff_density_min -0.786
_refine_diff_density_rms 0.167
_refine_ls_extinction_method none
_refine_ls_goodness_of_fit_ref 1.065
_refine_ls_hydrogen_treatment mixed
_refine_ls_matrix_type full
_refine_ls_number_parameters 253
_refine_ls_number_reflns 18329
_refine_ls_number_restraints 0
_refine_ls_restrained_S_all 1.065
_refine_ls_R_factor_all 0.0997
_refine_ls_R_factor_gt 0.0996
_refine_ls_shift/su_max 0.000
_refine_ls_shift/su_mean 0.000
_refine_ls_structure_factor_coef Fsqd
_refine_ls_weighting_details 'calc w=1/[\s^2^(Fo^2^)+(0.1617P)^2^+68.2627P] where P=(Fo^2^+2Fc^2^)/3'
_refine_ls_weighting_scheme calc
_refine_ls_wR_factor_gt 0.2375
_refine_ls_wR_factor_ref 0.2375
_reflns_number_gt 2463
_reflns_number_total 18329
_reflns_threshold_expression >2sigma(I)
_cod_data_source_file b200344a.txt
_cod_data_source_block 1cu
_cod_original_cell_volume 2586.7(3)
_cod_database_code 7114224

loop_
_symmetry_equiv_pos_as_xyz
'x, y, z'
'-x, -y, -z'

loop_
_atom_site_label
_atom_site_type_symbol
_atom_site_fract_x
_atom_site_fract_y
_atom_site_fract_z
_atom_site_U_iso_or_equiv
_atom_site_adp_type
_atom_site_occupancy
_atom_site_symmetry_multiplicity
_atom_site_calc_flag
_atom_site_refinement_flags
Cu1 Cu 0.1011(3) 0.5712(3) 0.03649(17) 0.0182(11) Uani 1 1 d .
Cu2 Cu 0.3917(3) 0.1243(3) 0.46180(17) 0.0196(11) Uani 1 1 d .
Fe1 Fe -0.4453(4) 0.4803(4) 0.2579(2) 0.0229(12) Uani 1 1 d .
Fe2 Fe 0.9698(4) -0.1172(4) 0.2506(2) 0.0208(12) Uani 1 1 d .
C1 C -0.4428(18) 0.3154(15) 0.2282(9) 0.035(9) Uiso 1 1 d G
H1 H -0.3689 0.2470 0.2312 0.042 Uiso 1 1 calc R
C2 C -0.549(2) 0.3469(17) 0.2689(8) 0.039(9) Uiso 1 1 d G
H2 H -0.5562 0.3027 0.3033 0.047 Uiso 1 1 calc R
C3 C -0.6409(17) 0.4576(17) 0.2479(8) 0.028(8) Uiso 1 1 d G
H3 H -0.7195 0.4987 0.2661 0.033 Uiso 1 1 calc R
C4 C -0.5921(18) 0.4946(14) 0.1942(8) 0.012(6) Uiso 1 1 d G
H4 H -0.6331 0.5642 0.1711 0.014 Uiso 1 1 calc R
C5 C -0.4697(18) 0.4067(18) 0.1820(8) 0.019(7) Uiso 1 1 d G
C6 C -0.2605(19) 0.4665(17) 0.2963(10) 0.028(8) Uiso 1 1 d G
H6 H -0.1865 0.3984 0.3014 0.034 Uiso 1 1 calc R
C7 C -0.375(2) 0.4972(19) 0.3331(8) 0.044(9) Uiso 1 1 d G
H7 H -0.3893 0.4527 0.3665 0.053 Uiso 1 1 calc R
C8 C -0.4642(19) 0.608(2) 0.3100(10) 0.040(9) Uiso 1 1 d G
H8 H -0.5470 0.6484 0.3256 0.048 Uiso 1 1 calc R
C9 C -0.405(2) 0.6454(17) 0.2590(10) 0.039(10) Uiso 1 1 d G
H9 H -0.4417 0.7150 0.2352 0.047 Uiso 1 1 calc R
C10 C -0.279(2) 0.558(2) 0.2505(9) 0.039(9) Uiso 1 1 d G
C11 C -0.388(3) 0.414(2) 0.1313(13) 0.020(7) Uiso 1 1 d .
C12 C -0.433(3) 0.504(2) 0.0846(12) 0.013(6) Uiso 1 1 d .
H12 H -0.5175 0.5614 0.0867 0.015 Uiso 1 1 calc R
C13 C -0.352(3) 0.508(3) 0.0350(14) 0.025(8) Uiso 1 1 d .
H13 H -0.3821 0.5682 0.0056 0.030 Uiso 1 1 calc R
N1 N -0.230(2) 0.424(2) 0.0301(11) 0.027(6) Uiso 1 1 d .
C14 C -0.179(3) 0.336(3) 0.0733(14) 0.028(8) Uiso 1 1 d .
H14 H -0.0964 0.2775 0.0697 0.034 Uiso 1 1 calc R
C15 C -0.260(3) 0.338(3) 0.1244(15) 0.032(8) Uiso 1 1 d .
H15 H -0.2217 0.2827 0.1552 0.039 Uiso 1 1 calc R
C16 C -0.192(3) 0.563(3) 0.2012(14) 0.026(8) Uiso 1 1 d .
C17 C -0.225(3) 0.642(3) 0.1527(13) 0.024(8) Uiso 1 1 d .
H17 H -0.3127 0.6966 0.1495 0.029 Uiso 1 1 calc R
C18 C -0.133(3) 0.643(3) 0.1087(14) 0.025(7) Uiso 1 1 d .
H18 H -0.1562 0.7022 0.0782 0.030 Uiso 1 1 calc R
N2 N -0.010(2) 0.5623(18) 0.1089(10) 0.010(5) Uiso 1 1 d .
C19 C 0.020(3) 0.480(3) 0.1539(15) 0.034(9) Uiso 1 1 d .
H19 H 0.1030 0.4207 0.1529 0.041 Uiso 1 1 calc R
C20 C -0.060(3) 0.477(3) 0.2016(15) 0.037(9) Uiso 1 1 d .
H20 H -0.0289 0.4210 0.2329 0.044 Uiso 1 1 calc R
C21 C 1.095(2) -0.2815(19) 0.2424(8) 0.025(8) Uiso 1 1 d G
H21 H 1.1072 -0.3199 0.2088 0.030 Uiso 1 1 calc R
C22 C 1.1743(18) -0.2050(18) 0.2614(8) 0.021(7) Uiso 1 1 d G
H22 H 1.2482 -0.1844 0.2423 0.026 Uiso 1 1 calc R
C23 C 1.121(2) -0.1655(18) 0.3145(8) 0.029(8) Uiso 1 1 d G
H23 H 1.1545 -0.1144 0.3364 0.035 Uiso 1 1 calc R
C24 C 1.0090(19) -0.218(2) 0.3284(8) 0.018(7) Uiso 1 1 d G
C25 C 0.992(2) -0.2893(19) 0.2839(10) 0.048(10) Uiso 1 1 d G
H25 H 0.9264 -0.3335 0.2821 0.058 Uiso 1 1 calc R
C26 C 0.911(2) 0.0649(18) 0.2400(9) 0.024(8) Uiso 1 1 d G
H26 H 0.9435 0.1164 0.2618 0.028 Uiso 1 1 calc R
C27 C 0.9687(19) 0.0196(19) 0.1886(9) 0.035(9) Uiso 1 1 d G
H27 H 1.0462 0.0362 0.1707 0.042 Uiso 1 1 calc R
C28 C 0.888(2) -0.0554(19) 0.1693(8) 0.029(8) Uiso 1 1 d G
H28 H 0.9028 -0.0966 0.1365 0.035 Uiso 1 1 calc R
C29 C 0.7796(19) -0.0565(19) 0.2087(10) 0.043(9) Uiso 1 1 d G
H29 H 0.7115 -0.0986 0.2064 0.051 Uiso 1 1 calc R
C30 C 0.794(2) 0.018(2) 0.2525(8) 0.030(8) Uiso 1 1 d G
C31 C 0.916(3) -0.198(3) 0.3804(15) 0.033(9) Uiso 1 1 d .
C32 C 0.949(3) -0.134(3) 0.4225(13) 0.027(8) Uiso 1 1 d .
H32 H 1.0275 -0.1042 0.4207 0.032 Uiso 1 1 calc R
C33 C 0.861(3) -0.116(2) 0.4676(13) 0.018(7) Uiso 1 1 d .
H33 H 0.8833 -0.0729 0.4964 0.022 Uiso 1 1 calc R
N3 N 0.744(2) -0.155(2) 0.4743(11) 0.020(6) Uiso 1 1 d .
C34 C 0.724(3) -0.222(3) 0.4353(13) 0.024(7) Uiso 1 1 d .
H34 H 0.6480 -0.2553 0.4394 0.029 Uiso 1 1 calc R
C35 C 0.809(3) -0.251(3) 0.3859(14) 0.020(7) Uiso 1 1 d .
H35 H 0.7915 -0.3026 0.3599 0.024 Uiso 1 1 calc R
C36 C 0.699(3) 0.041(3) 0.3044(14) 0.027(8) Uiso 1 1 d .
C37 C 0.723(3) 0.106(3) 0.3459(13) 0.024(7) Uiso 1 1 d .
H37 H 0.8011 0.1372 0.3457 0.029 Uiso 1 1 calc R
C38 C 0.632(3) 0.125(3) 0.3876(14) 0.023(7) Uiso 1 1 d .
H38 H 0.6527 0.1690 0.4166 0.028 Uiso 1 1 calc R
N4 N 0.519(2) 0.0907(19) 0.3927(10) 0.015(6) Uiso 1 1 d .
C39 C 0.491(3) 0.030(2) 0.3517(12) 0.017(7) Uiso 1 1 d .
H39 H 0.4124 0.0007 0.3538 0.020 Uiso 1 1 calc R
C40 C 0.576(3) 0.009(3) 0.3053(16) 0.037(9) Uiso 1 1 d .
H40 H 0.5494 -0.0275 0.2747 0.044 Uiso 1 1 calc R
C41 C 0.204(3) 0.317(2) 0.0544(12) 0.011(6) Uiso 1 1 d .
C42 C 0.206(3) 0.193(2) 0.0512(13) 0.023(7) Uiso 1 1 d .
H42A H 0.2919 0.1438 0.0680 0.034 Uiso 1 1 calc R
H42B H 0.1991 0.1780 0.0118 0.034 Uiso 1 1 calc R
H42C H 0.1291 0.1754 0.0716 0.034 Uiso 1 1 calc R
C43 C 0.164(3) 0.783(2) 0.0626(13) 0.017(7) Uiso 1 1 d .
C44 C 0.154(5) 0.912(4) 0.057(2) 0.080(15) Uiso 1 1 d .
H44A H 0.2058 0.9323 0.0874 0.120 Uiso 1 1 calc R
H44B H 0.0582 0.9558 0.0578 0.120 Uiso 1 1 calc R
H44C H 0.1919 0.9332 0.0206 0.120 Uiso 1 1 calc R
C45 C 0.301(3) 0.359(3) 0.4106(15) 0.032(8) Uiso 1 1 d .
C46 C 0.283(4) 0.489(3) 0.4022(17) 0.054(11) Uiso 1 1 d .
H46A H 0.2916 0.5120 0.3623 0.081 Uiso 1 1 calc R
H46B H 0.3537 0.5107 0.4240 0.081 Uiso 1 1 calc R
H46C H 0.1928 0.5288 0.4147 0.081 Uiso 1 1 calc R
C47 C 0.317(3) -0.091(3) 0.4516(15) 0.030(8) Uiso 1 1 d .
C48 C 0.332(3) -0.224(3) 0.4569(14) 0.027(8) Uiso 1 1 d .
H48A H 0.2902 -0.2465 0.4916 0.040 Uiso 1 1 calc R
H48B H 0.4294 -0.2652 0.4580 0.040 Uiso 1 1 calc R
H48C H 0.2870 -0.2456 0.4246 0.040 Uiso 1 1 calc R
O1 O 0.295(2) 0.349(2) 0.0832(11) 0.044(6) Uiso 1 1 d .
O2 O 0.107(2) 0.4024(17) 0.0279(9) 0.028(5) Uiso 1 1 d .
O3 O 0.267(2) 0.713(2) 0.0881(11) 0.051(7) Uiso 1 1 d .
O4 O 0.0750(18) 0.7446(16) 0.0379(9) 0.022(5) Uiso 1 1 d .
O5 O 0.2291(19) -0.0234(16) 0.4176(9) 0.023(5) Uiso 1 1 d .
O6 O 0.4066(17) -0.0568(15) 0.4781(8) 0.012(4) Uiso 1 1 d .
O7 O 0.236(2) 0.316(2) 0.3827(11) 0.049(7) Uiso 1 1 d .
O8 O 0.391(2) 0.294(2) 0.4536(11) 0.047(7) Uiso 1 1 d .
O9 O 0.510(3) 0.159(3) 0.1244(15) 0.094(10) Uiso 1 1 d .
O10 O -0.144(4) 0.296(3) 0.4347(16) 0.111(12) Uiso 1 1 d .
O11 O 0.063(3) 0.181(2) 0.3550(13) 0.070(8) Uiso 1 1 d .

loop_
_atom_site_aniso_label
_atom_site_aniso_U_11
_atom_site_aniso_U_22
_atom_site_aniso_U_33
_atom_site_aniso_U_23
_atom_site_aniso_U_13
_atom_site_aniso_U_12
Cu1 0.019(2) 0.020(2) 0.023(3) -0.0050(19) 0.0024(18) -0.0190(18)
Cu2 0.017(2) 0.018(2) 0.029(3) -0.0044(19) 0.0006(18) -0.0125(17)
Fe1 0.024(3) 0.027(3) 0.021(3) -0.002(2) 0.008(2) -0.014(2)
Fe2 0.017(2) 0.027(3) 0.024(3) -0.012(2) 0.008(2) -0.012(2)

loop_
_atom_type_symbol
_atom_type_description
_atom_type_scat_dispersion_real
_atom_type_scat_dispersion_imag
_atom_type_scat_source
C C 0.0033 0.0016 'International Tables Vol C Tables 4.2.6.8 and 6.1.1.4'
H H 0.0000 0.0000 'International Tables Vol C Tables 4.2.6.8 and 6.1.1.4'
Cu Cu 0.3201 1.2651 'International Tables Vol C Tables 4.2.6.8 and 6.1.1.4'
Fe Fe 0.3463 0.8444 'International Tables Vol C Tables 4.2.6.8 and 6.1.1.4'
N N 0.0061 0.0033 'International Tables Vol C Tables 4.2.6.8 and 6.1.1.4'
O O 0.0106 0.0060 'International Tables Vol C Tables 4.2.6.8 and 6.1.1.4'

loop_
_geom_angle_atom_site_label_1
_geom_angle_atom_site_label_2
_geom_angle_atom_site_label_3
_geom_angle
_geom_angle_site_symmetry_1
_geom_angle_site_symmetry_3
O4 Cu1 O2 172.5(8) . .
O4 Cu1 N1 88.5(9) . 2_565
O2 Cu1 N1 91.4(9) . 2_565
O4 Cu1 N2 91.8(8) . .
O2 Cu1 N2 89.1(9) . .
N1 Cu1 N2 174.0(9) 2_565 .
O8 Cu2 N3 90.0(10) . 2_656
O8 Cu2 N4 91.3(10) . .
N3 Cu2 N4 175.9(9) 2_656 .
O8 Cu2 O6 173.8(9) . .
N3 Cu2 O6 88.8(8) 2_656 .
N4 Cu2 O6 90.3(8) . .
O8 Cu2 O6 97.2(8) . 2_656
N3 Cu2 O6 95.8(8) 2_656 2_656
N4 Cu2 O6 88.0(7) . 2_656
O6 Cu2 O6 76.9(6) . 2_656
C7 Fe1 C8 42.7(4) . .
C7 Fe1 C6 42.2(4) . .
C8 Fe1 C6 70.8(5) . .
C7 Fe1 C3 120.2(8) . .
C8 Fe1 C3 105.4(8) . .
C6 Fe1 C3 157.7(9) . .
C7 Fe1 C9 70.4(5) . .
C8 Fe1 C9 41.4(4) . .
C6 Fe1 C9 69.1(5) . .
C3 Fe1 C9 123.2(8) . .
C7 Fe1 C4 156.6(9) . .
C8 Fe1 C4 120.1(8) . .
C6 Fe1 C4 160.1(9) . .
C3 Fe1 C4 40.7(3) . .
C9 Fe1 C4 107.0(7) . .
C7 Fe1 C2 106.0(8) . .
C8 Fe1 C2 122.8(9) . .
C6 Fe1 C2 122.1(8) . .
C3 Fe1 C2 40.6(3) . .
C9 Fe1 C2 160.0(9) . .
C4 Fe1 C2 68.1(4) . .
C7 Fe1 C10 69.9(5) . .
C8 Fe1 C10 69.4(5) . .
C6 Fe1 C10 40.8(4) . .
C3 Fe1 C10 159.9(9) . .
C9 Fe1 C10 40.3(4) . .
C4 Fe1 C10 123.9(8) . .
C2 Fe1 C10 158.4(9) . .
C7 Fe1 C5 160.3(9) . .
C8 Fe1 C5 156.5(9) . .
C6 Fe1 C5 124.0(8) . .
C3 Fe1 C5 68.0(4) . .
C9 Fe1 C5 122.0(9) . .
C4 Fe1 C5 40.3(3) . .
C2 Fe1 C5 67.7(4) . .
C10 Fe1 C5 108.7(8) . .
C7 Fe1 C1 123.3(8) . .
C8 Fe1 C1 160.3(10) . .
C6 Fe1 C1 108.0(7) . .
C3 Fe1 C1 67.9(4) . .
C9 Fe1 C1 157.8(10) . .
C4 Fe1 C1 67.7(4) . .
C2 Fe1 C1 40.2(4) . .
C10 Fe1 C1 123.3(8) . .
C5 Fe1 C1 40.0(3) . .
C21 Fe2 C25 41.1(4) . .
C21 Fe2 C26 155.9(9) . .
C25 Fe2 C26 161.6(9) . .
C21 Fe2 C30 160.2(8) . .
C25 Fe2 C30 125.6(8) . .
C26 Fe2 C30 40.9(4) . .
C21 Fe2 C22 41.1(4) . .
C25 Fe2 C22 68.9(5) . .
C26 Fe2 C22 120.5(7) . .
C30 Fe2 C22 158.5(8) . .
C21 Fe2 C27 119.4(8) . .
C25 Fe2 C27 157.0(9) . .
C26 Fe2 C27 40.7(4) . .
C30 Fe2 C27 68.5(5) . .
C22 Fe2 C27 104.1(7) . .
C21 Fe2 C29 122.3(8) . .
C25 Fe2 C29 109.4(7) . .
C26 Fe2 C29 68.5(5) . .
C30 Fe2 C29 40.7(4) . .
C22 Fe2 C29 157.0(9) . .
C27 Fe2 C29 68.1(5) . .
C21 Fe2 C24 68.7(5) . .
C25 Fe2 C24 40.7(4) . .
C26 Fe2 C24 124.8(8) . .
C30 Fe2 C24 111.0(8) . .
C22 Fe2 C24 68.4(4) . .
C27 Fe2 C24 158.9(8) . .
C29 Fe2 C24 126.2(8) . .
C21 Fe2 C23 68.7(4) . .
C25 Fe2 C23 68.4(5) . .
C26 Fe2 C23 107.6(7) . .
C30 Fe2 C23 124.8(8) . .
C22 Fe2 C23 40.7(4) . .
C27 Fe2 C23 121.3(7) . .
C29 Fe2 C23 161.8(9) . .
C24 Fe2 C23 40.4(4) . .
C21 Fe2 C28 105.1(7) . .
C25 Fe2 C28 122.8(8) . .
C26 Fe2 C28 68.2(5) . .
C30 Fe2 C28 68.2(5) . .
C22 Fe2 C28 119.9(8) . .
C27 Fe2 C28 40.3(4) . .
C29 Fe2 C28 40.3(4) . .
C24 Fe2 C28 160.5(8) . .
C23 Fe2 C28 156.4(8) . .
C2 C1 C5 108.0 . .
C2 C1 Fe1 69.1(7) . .
C5 C1 Fe1 69.8(7) . .
C3 C2 C1 108.0 . .
C3 C2 Fe1 69.0(7) . .
C1 C2 Fe1 70.7(8) . .
C2 C3 C4 108.0 . .
C2 C3 Fe1 70.4(8) . .
C4 C3 Fe1 70.0(7) . .
C5 C4 C3 108.0 . .
C5 C4 Fe1 70.8(8) . .
C3 C4 Fe1 69.3(8) . .
C4 C5 C1 108.0 . .
C4 C5 C11 124.4(17) . .
C1 C5 C11 127.6(17) . .
C4 C5 Fe1 68.9(7) . .
C1 C5 Fe1 70.2(7) . .
C11 C5 Fe1 125.5(16) . .
C7 C6 C10 108.0 . .
C7 C6 Fe1 66.4(9) . .
C10 C6 Fe1 72.2(9) . .
C8 C7 C6 108.0 . .
C8 C7 Fe1 69.8(9) . .
C6 C7 Fe1 71.4(9) . .
C7 C8 C9 108.0 . .
C7 C8 Fe1 67.5(8) . .
C9 C8 Fe1 72.4(9) . .
C10 C9 C8 108.0 . .
C10 C9 Fe1 70.7(8) . .
C8 C9 Fe1 66.2(9) . .
C9 C10 C6 108.0 . .
C9 C10 C16 124.2(19) . .
C6 C10 C16 127.7(19) . .
C9 C10 Fe1 69.0(8) . .
C6 C10 Fe1 67.0(8) . .
C16 C10 Fe1 127.1(19) . .
C15 C11 C12 114(3) . .
C15 C11 C5 123(3) . .
C12 C11 C5 122(2) . .
C13 C12 C11 121(3) . .
N1 C13 C12 121(3) . .
C13 N1 C14 121(3) . .
C13 N1 Cu1 123(2) . 2_565
C14 N1 Cu1 115(2) . 2_565
N1 C14 C15 117(3) . .
C11 C15 C14 125(3) . .
C17 C16 C20 116(3) . .
C17 C16 C10 126(3) . .
C20 C16 C10 118(3) . .
C16 C17 C18 122(3) . .
N2 C18 C17 122(3) . .
C18 N2 C19 117(3) . .
C18 N2 Cu1 115.0(19) . .
C19 N2 Cu1 128(2) . .
N2 C19 C20 126(3) . .
C19 C20 C16 117(3) . .
C22 C21 C25 108.0 . .
C22 C21 Fe2 70.1(8) . .
C25 C21 Fe2 70.1(8) . .
C23 C22 C21 108.0 . .
C23 C22 Fe2 70.7(8) . .
C21 C22 Fe2 68.8(8) . .
C22 C23 C24 108.0 . .
C22 C23 Fe2 68.7(8) . .
C24 C23 Fe2 69.8(8) . .
C23 C24 C25 108.0 . .
C23 C24 C31 127.3(18) . .
C25 C24 C31 124.7(18) . .
C23 C24 Fe2 69.8(8) . .
C25 C24 Fe2 68.6(8) . .
C31 C24 Fe2 125.2(17) . .
C21 C25 C24 108.0 . .
C21 C25 Fe2 68.8(8) . .
C24 C25 Fe2 70.7(8) . .
C27 C26 C30 108.0 . .
C27 C26 Fe2 70.5(8) . .
C30 C26 Fe2 69.5(8) . .
C28 C27 C26 108.0 . .
C28 C27 Fe2 70.3(8) . .
C26 C27 Fe2 68.8(8) . .
C27 C28 C29 108.0 . .
C27 C28 Fe2 69.3(8) . .
C29 C28 Fe2 69.3(8) . .
C30 C29 C28 108.0 . .
C30 C29 Fe2 68.8(8) . .
C28 C29 Fe2 70.3(8) . .
C29 C30 C26 108.0 . .
C29 C30 C36 125.4(18) . .
C26 C30 C36 126.6(18) . .
C29 C30 Fe2 70.5(8) . .
C26 C30 Fe2 69.5(8) . .
C36 C30 Fe2 125.0(17) . .
C35 C31 C32 121(3) . .
C35 C31 C24 120(3) . .
C32 C31 C24 119(3) . .
C31 C32 C33 117(3) . .
N3 C33 C32 126(3) . .
C34 N3 C33 114(3) . .
C34 N3 Cu2 119(2) . 2_656
C33 N3 Cu2 127(2) . 2_656
N3 C34 C35 126(3) . .
C31 C35 C34 115(3) . .
C37 C36 C40 117(3) . .
C37 C36 C30 123(3) . .
C40 C36 C30 120(3) . .
C38 C37 C36 118(3) . .
N4 C38 C37 128(3) . .
C38 N4 C39 116(3) . .
C38 N4 Cu2 123(2) . .
C39 N4 Cu2 121.8(18) . .
N4 C39 C40 122(3) . .
C36 C40 C39 120(3) . .
O1 C41 O2 116(2) . .
O1 C41 C42 122(2) . .
O2 C41 C42 121(2) . .
O3 C43 O4 121(3) . .
O3 C43 C44 120(3) . .
O4 C43 C44 119(3) . .
O7 C45 O8 123(3) . .
O7 C45 C46 118(3) . .
O8 C45 C46 119(3) . .
O6 C47 O5 123(3) . .
O6 C47 C48 116(3) . .
O5 C47 C48 121(3) . .
C41 O2 Cu1 120.3(17) . .
C43 O4 Cu1 119.3(18) . .
C47 O6 Cu2 113.4(18) . .
C47 O6 Cu2 143.4(19) . 2_656
Cu2 O6 Cu2 103.1(6) . 2_656
C45 O8 Cu2 112.9(19) . .

loop_
_geom_bond_atom_site_label_1
_geom_bond_atom_site_label_2
_geom_bond_distance
_geom_bond_site_symmetry_2
Cu1 O4 1.957(19) .
Cu1 O2 1.96(2) .
Cu1 N1 2.03(3) 2_565
Cu1 N2 2.04(2) .
Cu2 O8 1.95(2) .
Cu2 N3 2.01(3) 2_656
Cu2 N4 2.06(2) .
Cu2 O6 2.062(17) .
Cu2 O6 2.366(17) 2_656
Fe1 C7 1.94(2) .
Fe1 C8 1.97(2) .
Fe1 C6 2.00(2) .
Fe1 C3 2.037(19) .
Fe1 C9 2.05(2) .
Fe1 C4 2.047(18) .
Fe1 C2 2.06(2) .
Fe1 C10 2.07(2) .
Fe1 C5 2.071(19) .
Fe1 C1 2.08(2) .
Fe2 C21 2.01(2) .
Fe2 C25 2.03(2) .
Fe2 C26 2.03(2) .
Fe2 C30 2.03(2) .
Fe2 C22 2.030(19) .
Fe2 C27 2.05(2) .
Fe2 C29 2.05(2) .
Fe2 C24 2.06(2) .
Fe2 C23 2.06(2) .
Fe2 C28 2.07(2) .
C1 C2 1.4200 .
C1 C5 1.4200 .
C2 C3 1.4200 .
C3 C4 1.4200 .
C4 C5 1.4200 .
C5 C11 1.45(3) .
C6 C7 1.4200 .
C6 C10 1.4200 .
C7 C8 1.4200 .
C8 C9 1.4200 .
C9 C10 1.4200 .
C10 C16 1.45(3) .
C11 C15 1.37(4) .
C11 C12 1.43(4) .
C12 C13 1.42(4) .
C13 N1 1.35(4) .
N1 C14 1.37(4) .
N1 Cu1 2.03(3) 2_565
C14 C15 1.44(4) .
C16 C17 1.39(4) .
C16 C20 1.43(4) .
C17 C18 1.39(4) .
C18 N2 1.33(3) .
N2 C19 1.33(4) .
C19 C20 1.38(4) .
C21 C22 1.4200 .
C21 C25 1.4200 .
C22 C23 1.4200 .
C23 C24 1.4200 .
C24 C25 1.4200 .
C24 C31 1.53(4) .
C26 C27 1.4200 .
C26 C30 1.4200 .
C27 C28 1.4200 .
C28 C29 1.4200 .
C29 C30 1.4200 .
C30 C36 1.54(4) .
C31 C35 1.36(4) .
C31 C32 1.36(4) .
C32 C33 1.37(4) .
C33 N3 1.35(3) .
N3 C34 1.29(3) .
N3 Cu2 2.01(3) 2_656
C34 C35 1.44(4) .
C36 C37 1.33(4) .
C36 C40 1.36(4) .
C37 C38 1.33(4) .
C38 N4 1.28(3) .
N4 C39 1.30(3) .
C39 C40 1.38(4) .
C41 O1 1.27(3) .
C41 O2 1.31(3) .
C41 C42 1.43(3) .
C43 O3 1.24(3) .
C43 O4 1.24(3) .
C43 C44 1.47(5) .
C45 O7 1.14(3) .
C45 O8 1.38(4) .
C45 C46 1.46(4) .
C47 O6 1.24(3) .
C47 O5 1.25(3) .
C47 C48 1.50(4) .
O6 Cu2 2.366(17) 2_656
